data_1523966
loop_
_publ_author_name
'Alberti, A.'

_publ_section_title
;
 The crystal structure of two clinoptilolites
;
_journal_name_full
;
Tschermaks Mineralogische und Petrographische Mitteilungen (-1978)
;
_journal_page_first 25
_journal_page_last 37
_journal_volume 22
_journal_year 1975
_chemical_formula_sum 'H46.24 Na4.12 O95.12 Si36'
_chemical_name_systematic 'Na4.12 (Si36 O72) (H2 O)23.12'
_space_group_IT_number 12
_symmetry_space_group_name_Hall '-C 2y'
_symmetry_space_group_name_H-M 'C 1 2/m 1'
_cell_angle_alpha 90
_cell_angle_beta 116.43
_cell_angle_gamma 90
_cell_formula_units_Z 1
_cell_length_a 17.641
_cell_length_b 18.031
_cell_length_c 7.402
_cell_volume 2108.373
_citation_journal_id_ASTM MPMTAG
_cod_data_source_file Alberti_MPMTAG_1975_594.cif
_cod_data_source_block H46.24Na4.12O95.12Si36
_cod_database_code 1523966

loop_
_symmetry_equiv_pos_as_xyz
x,y,z
-x,y,-z
-x,-y,-z
x,-y,z
x+1/2,y+1/2,z
-x+1/2,y+1/2,-z
-x+1/2,-y+1/2,-z
x+1/2,-y+1/2,z

loop_
_atom_site_label
_atom_site_type_symbol
_atom_site_fract_x
_atom_site_fract_y
_atom_site_fract_z
_atom_site_occupancy
_atom_site_U_iso_or_equiv
Si2 Si+4 0.2143 0.4102 0.5039 1 0.0
Na1 Na+1 0.1475 0 0.6648 0.54 0.0
O3 O-2 0.1836 0.1568 0.8858 1 0.0
O12 O-2 0.0826 0 0.8341 0.61 0.0
O7 O-2 0.1275 0.2349 0.5485 1 0.0
O9 O-2 0.212 0.2523 0.1836 1 0.0
O14 O-2 0 0.5 0.5 1 0.0
O16 O-2 0.0833 0 0.2558 0.63 0.0
O10 O-2 0.1172 0.3723 0.4067 1 0.0
Na2 Na+1 0.04 0.5 0.2215 0.44 0.0
Si1 Si+4 0.1789 0.1711 0.0961 1 0.0
Si5 Si+4 0 0.217 0 1 0.0
O11 O-2 0.235 0.5 0.0293 1 0.0
O8 O-2 0.0115 0.2699 0.1851 1 0.0
O1 O-2 0.2001 0.5 0.4622 1 0.0
Na3 Na+1 0 0 0 0.1 0.0
O15 O-2 0.0155 0.0962 0.4572 0.52 0.0
Si3 Si+4 0.2076 0.1912 0.7144 1 0.0
O2 O-2 0.2307 0.1219 0.6131 1 0.0
O4 O-2 0.2342 0.1081 0.2495 1 0.0
O13 O-2 0.0786 0.4165 0.9686 1 0.0
O5 O-2 0 0.3259 0.5 1 0.0
Si4 Si+4 0.0656 0.3002 0.413 1 0.0
O6 O-2 0.0808 0.1627 0.0586 1 0.0
